data_4337125
loop_
_publ_author_name
'Abhayawardhana, Pramuditha L.'
'Marzilli, Patricia A.'
'Fronczek, Frank R.'
'Marzilli, Luigi G.'

_publ_section_title
;
 Complexes Possessing Rare &quot;Tertiary&quot; Sulfonamide
 Nitrogen-to-Metal Bonds of Normal Length: fac-[Re(CO)3(N(SO2R)dien)]PF6
 Complexes with Hydrophilic Sulfonamide Ligands.
;
_journal_issue 2
_journal_name_full 'Inorganic chemistry'
_journal_page_first 1144
_journal_page_last 1155
_journal_paper_doi 10.1021/ic4026987
_journal_volume 53
_journal_year 2014
_chemical_formula_moiety 'C8 H15 N3 O5 Re S, P F6'
_chemical_formula_sum 'C8 H15 F6 N3 O5 P Re S'
_chemical_formula_weight 596.46
_chemical_name_systematic
; 
 ? 
;
_space_group_IT_number 14
_symmetry_cell_setting monoclinic
_symmetry_space_group_name_Hall '-P 2ybc'
_symmetry_space_group_name_H-M 'P 1 21/c 1'
_atom_sites_solution_hydrogens geom
_atom_sites_solution_primary direct
_atom_sites_solution_secondary difmap
_audit_creation_method SHELXL-97
_cell_angle_alpha 90
_cell_angle_beta 94.373(10)
_cell_angle_gamma 90
_cell_formula_units_Z 4
_cell_length_a 12.822(3)
_cell_length_b 8.8089(19)
_cell_length_c 14.026(3)
_cell_measurement_reflns_used 9064
_cell_measurement_temperature 100.0(5)
_cell_measurement_theta_max 34.99
_cell_measurement_theta_min 2.73
_cell_volume 1579.6(6)
_computing_cell_refinement 'Bruker SAINT'
_computing_data_collection 'Bruker APEX2'
_computing_data_reduction 'Bruker SAINT'
_computing_molecular_graphics 'ORTEP-3 for Windows (Farrugia, 2012)'
_computing_publication_material 'SHELXL-97 (Sheldrick, 2008)'
_computing_structure_refinement 'SHELXL-97 (Sheldrick, 2008)'
_computing_structure_solution 'SHELXS-97 (Sheldrick, 2008)'
_diffrn_ambient_temperature 100.0(5)
_diffrn_measured_fraction_theta_full 0.999
_diffrn_measured_fraction_theta_max 0.995
_diffrn_measurement_device_type 'Bruker Kappa APEX-II DUO'
_diffrn_measurement_method '\f and \w scans'
_diffrn_radiation_monochromator 'TRIUMPH curved graphite'
_diffrn_radiation_source 'fine-focus sealed tube'
_diffrn_radiation_type MoK\a
_diffrn_radiation_wavelength 0.71073
_diffrn_reflns_av_R_equivalents 0.0339
_diffrn_reflns_av_sigmaI/netI 0.0269
_diffrn_reflns_limit_h_max 20
_diffrn_reflns_limit_h_min -19
_diffrn_reflns_limit_k_max 14
_diffrn_reflns_limit_k_min -11
_diffrn_reflns_limit_l_max 16
_diffrn_reflns_limit_l_min -22
_diffrn_reflns_number 28379
_diffrn_reflns_theta_full 25.00
_diffrn_reflns_theta_max 35.04
_diffrn_reflns_theta_min 1.59
_exptl_absorpt_coefficient_mu 8.021
_exptl_absorpt_correction_T_max 0.5663
_exptl_absorpt_correction_T_min 0.2390
_exptl_absorpt_correction_type multi-scan
_exptl_absorpt_process_details 'SADABS (Sheldrick, 2004)'
_exptl_crystal_colour colourless
_exptl_crystal_density_diffrn 2.508
_exptl_crystal_density_method 'not measured'
_exptl_crystal_description 'needle fragment'
_exptl_crystal_F_000 1136
_exptl_crystal_size_max 0.25
_exptl_crystal_size_mid 0.22
_exptl_crystal_size_min 0.08
_refine_diff_density_max 1.479
_refine_diff_density_min -1.686
_refine_diff_density_rms 0.143
_refine_ls_extinction_method none
_refine_ls_goodness_of_fit_ref 1.062
_refine_ls_hydrogen_treatment mixed
_refine_ls_matrix_type full
_refine_ls_number_parameters 239
_refine_ls_number_reflns 6953
_refine_ls_number_restraints 0
_refine_ls_restrained_S_all 1.062
_refine_ls_R_factor_all 0.0200
_refine_ls_R_factor_gt 0.0181
_refine_ls_shift/su_max 0.002
_refine_ls_shift/su_mean 0.000
_refine_ls_structure_factor_coef Fsqd
_refine_ls_weighting_details 'calc w=1/[\s^2^(Fo^2^)+(0.0158P)^2^+1.3531P] where P=(Fo^2^+2Fc^2^)/3'
_refine_ls_weighting_scheme calc
_refine_ls_wR_factor_gt 0.0432
_refine_ls_wR_factor_ref 0.0439
_reflns_number_gt 6526
_reflns_number_total 6953
_reflns_threshold_expression I>2\s(I)
_cod_data_source_file ic4026987_si_002.cif
_cod_data_source_block Pram52
_cod_depositor_comments
;
The following automatic conversions were performed:

'_symmetry_cell_setting' value 'Monoclinic' changed to 'monoclinic'
according to
/usr/data/users/saulius/automatic-downloads/current/ACS/lib/dictionaries/cif_core.dic
dictionary named 'cif_core.dic' version 2.4.2 from 2011-04-26.

Automatic conversion script
Id: cif_fix_values 2281 2013-09-26 08:29:07Z andrius 
;
_cod_original_sg_symbol_Hall '-P 2ybc '
_cod_original_sg_symbol_H-M 'P 21/c  '
_cod_database_code 4337125

loop_
_symmetry_equiv_pos_as_xyz
'x, y, z'
'-x, y+1/2, -z+1/2'
'-x, -y, -z'
'x, -y-1/2, z-1/2'

loop_
_atom_site_label
_atom_site_type_symbol
_atom_site_fract_x
_atom_site_fract_y
_atom_site_fract_z
_atom_site_U_iso_or_equiv
_atom_site_adp_type
_atom_site_occupancy
_atom_site_symmetry_multiplicity
_atom_site_calc_flag
_atom_site_refinement_flags
Re1 Re 0.211424(4) 0.195719(6) 0.480337(4) 0.00794(2) Uani 1 1 d .
S1 S 0.10535(3) 0.44519(5) 0.32330(3) 0.00972(6) Uani 1 1 d .
O1 O 0.14247(11) 0.00534(16) 0.30397(9) 0.0175(2) Uani 1 1 d .
O2 O 0.24968(13) -0.10621(17) 0.58508(10) 0.0226(3) Uani 1 1 d .
O3 O -0.01520(11) 0.17162(16) 0.53372(10) 0.0182(2) Uani 1 1 d .
O4 O 0.13535(11) 0.34503(16) 0.24972(8) 0.0151(2) Uani 1 1 d .
O5 O 0.00919(10) 0.41982(16) 0.36578(9) 0.0153(2) Uani 1 1 d .
N1 N 0.25826(12) 0.34413(17) 0.60584(10) 0.0119(2) Uani 1 1 d .
H11N H 0.217(2) 0.319(3) 0.6493(19) 0.014 Uiso 1 1 d .
H12N H 0.320(2) 0.325(3) 0.6318(19) 0.014 Uiso 1 1 d .
N2 N 0.20359(10) 0.43306(16) 0.41601(9) 0.0088(2) Uani 1 1 d .
N3 N 0.37206(11) 0.22772(18) 0.43750(10) 0.0119(2) Uani 1 1 d .
H31N H 0.414(2) 0.182(3) 0.4774(19) 0.014 Uiso 1 1 d .
H32N H 0.379(2) 0.185(3) 0.379(2) 0.014 Uiso 1 1 d .
C1 C 0.16998(13) 0.07813(19) 0.36921(11) 0.0116(3) Uani 1 1 d .
C2 C 0.23671(14) 0.0079(2) 0.54628(12) 0.0141(3) Uani 1 1 d .
C3 C 0.06995(14) 0.18320(18) 0.51433(12) 0.0121(3) Uani 1 1 d .
C4 C 0.24834(14) 0.5104(2) 0.58618(11) 0.0127(3) Uani 1 1 d .
H4A H 0.3184 0.5540 0.5784 0.015 Uiso 1 1 calc R
H4B H 0.2189 0.5616 0.6410 0.015 Uiso 1 1 calc R
C5 C 0.17755(13) 0.53811(19) 0.49586(11) 0.0120(3) Uani 1 1 d .
H5C H 0.1038 0.5225 0.5099 0.014 Uiso 1 1 calc R
H5D H 0.1852 0.6447 0.4751 0.014 Uiso 1 1 calc R
C6 C 0.30681(12) 0.4726(2) 0.37684(12) 0.0133(3) Uani 1 1 d .
H6A H 0.3184 0.5835 0.3822 0.016 Uiso 1 1 calc R
H6B H 0.3041 0.4452 0.3082 0.016 Uiso 1 1 calc R
C7 C 0.39732(12) 0.3904(2) 0.42989(12) 0.0128(3) Uani 1 1 d .
H7A H 0.4612 0.4029 0.3953 0.015 Uiso 1 1 calc R
H7B H 0.4109 0.4344 0.4946 0.015 Uiso 1 1 calc R
C8 C 0.10990(14) 0.6329(2) 0.28078(12) 0.0148(3) Uani 1 1 d .
H8A H 0.0585 0.6454 0.2260 0.022 Uiso 1 1 calc R
H8B H 0.1801 0.6545 0.2610 0.022 Uiso 1 1 calc R
H8C H 0.0937 0.7033 0.3317 0.022 Uiso 1 1 calc R
P1 P 0.54835(3) 0.14820(5) 0.67864(3) 0.01060(7) Uani 1 1 d .
F1 F 0.51053(10) 0.29758(12) 0.61816(9) 0.0182(2) Uani 1 1 d .
F2 F 0.49661(13) 0.04540(15) 0.59319(9) 0.0321(3) Uani 1 1 d .
F3 F 0.58353(11) -0.00239(15) 0.73585(9) 0.0275(3) Uani 1 1 d .
F4 F 0.59702(13) 0.25125(17) 0.76193(11) 0.0372(4) Uani 1 1 d .
F5 F 0.43738(11) 0.1492(2) 0.72382(11) 0.0326(3) Uani 1 1 d .
F6 F 0.65500(12) 0.1498(2) 0.62857(13) 0.0406(4) Uani 1 1 d .

loop_
_atom_site_aniso_label
_atom_site_aniso_U_11
_atom_site_aniso_U_22
_atom_site_aniso_U_33
_atom_site_aniso_U_23
_atom_site_aniso_U_13
_atom_site_aniso_U_12
Re1 0.00853(3) 0.00774(3) 0.00737(3) -0.00005(2) -0.00069(2) -0.00016(2)
S1 0.00992(15) 0.01105(16) 0.00805(13) 0.00076(12) -0.00026(11) 0.00080(12)
O1 0.0202(6) 0.0165(6) 0.0152(5) -0.0049(5) -0.0034(4) -0.0009(5)
O2 0.0282(7) 0.0153(6) 0.0235(6) 0.0065(5) -0.0034(5) 0.0002(5)
O3 0.0150(6) 0.0172(6) 0.0232(6) -0.0001(5) 0.0056(5) -0.0015(5)
O4 0.0200(6) 0.0155(5) 0.0095(5) -0.0020(4) -0.0007(4) 0.0020(5)
O5 0.0090(5) 0.0223(6) 0.0144(5) 0.0034(5) -0.0003(4) -0.0002(4)
N1 0.0142(6) 0.0125(6) 0.0088(5) -0.0002(5) -0.0003(4) -0.0014(5)
N2 0.0084(5) 0.0102(5) 0.0077(4) -0.0003(4) -0.0003(4) 0.0003(4)
N3 0.0096(5) 0.0125(6) 0.0135(5) -0.0014(5) -0.0004(4) 0.0015(5)
C1 0.0111(6) 0.0115(6) 0.0121(6) 0.0006(5) -0.0007(5) 0.0011(5)
C2 0.0151(7) 0.0134(7) 0.0134(6) 0.0003(5) -0.0016(5) -0.0004(6)
C3 0.0155(7) 0.0098(6) 0.0109(6) 0.0001(5) 0.0010(5) -0.0010(5)
C4 0.0151(7) 0.0125(7) 0.0104(6) -0.0023(5) -0.0012(5) -0.0003(5)
C5 0.0145(7) 0.0113(6) 0.0101(6) -0.0028(5) -0.0002(5) 0.0024(5)
C6 0.0086(6) 0.0169(7) 0.0147(6) 0.0039(6) 0.0026(5) 0.0000(5)
C7 0.0083(6) 0.0152(7) 0.0150(6) 0.0015(5) 0.0005(5) -0.0005(5)
C8 0.0174(7) 0.0130(7) 0.0138(6) 0.0045(5) 0.0007(5) 0.0032(6)
P1 0.01176(17) 0.00932(17) 0.01047(15) 0.00179(13) -0.00076(13) -0.00010(14)
F1 0.0154(5) 0.0148(5) 0.0242(5) 0.0066(4) -0.0005(4) 0.0029(4)
F2 0.0515(9) 0.0184(6) 0.0231(6) -0.0078(5) -0.0180(6) 0.0106(6)
F3 0.0363(7) 0.0170(5) 0.0265(6) 0.0102(5) -0.0143(5) -0.0026(5)
F4 0.0493(9) 0.0228(7) 0.0348(7) -0.0078(6) -0.0279(7) 0.0020(7)
F5 0.0244(6) 0.0413(8) 0.0339(7) 0.0123(6) 0.0151(5) -0.0011(6)
F6 0.0208(7) 0.0394(8) 0.0642(11) 0.0188(8) 0.0195(7) 0.0139(6)

loop_
_atom_type_symbol
_atom_type_description
_atom_type_scat_dispersion_real
_atom_type_scat_dispersion_imag
_atom_type_scat_source
C C 0.0033 0.0016 'International Tables Vol C Tables 4.2.6.8 and 6.1.1.4'
H H 0.0000 0.0000 'International Tables Vol C Tables 4.2.6.8 and 6.1.1.4'
N N 0.0061 0.0033 'International Tables Vol C Tables 4.2.6.8 and 6.1.1.4'
O O 0.0106 0.0060 'International Tables Vol C Tables 4.2.6.8 and 6.1.1.4'
F F 0.0171 0.0103 'International Tables Vol C Tables 4.2.6.8 and 6.1.1.4'
P P 0.1023 0.0942 'International Tables Vol C Tables 4.2.6.8 and 6.1.1.4'
S S 0.1246 0.1234 'International Tables Vol C Tables 4.2.6.8 and 6.1.1.4'
Re Re -1.0185 7.2310 'International Tables Vol C Tables 4.2.6.8 and 6.1.1.4'

loop_
_geom_angle_atom_site_label_1
_geom_angle_atom_site_label_2
_geom_angle_atom_site_label_3
_geom_angle
C2 Re1 C1 87.25(7)
C2 Re1 C3 87.62(7)
C1 Re1 C3 87.83(7)
C2 Re1 N3 96.60(7)
C1 Re1 N3 93.12(6)
C3 Re1 N3 175.71(6)
C2 Re1 N1 95.72(6)
C1 Re1 N1 177.04(6)
C3 Re1 N1 92.31(6)
N3 Re1 N1 86.53(6)
C2 Re1 N2 171.02(6)
C1 Re1 N2 99.98(6)
C3 Re1 N2 97.91(6)
N3 Re1 N2 77.80(5)
N1 Re1 N2 77.07(5)
O5 S1 O4 119.49(8)
O5 S1 N2 106.08(7)
O4 S1 N2 106.33(7)
O5 S1 C8 109.91(8)
O4 S1 C8 108.47(8)
N2 S1 C8 105.64(8)
C4 N1 Re1 114.43(9)
C4 N1 H11N 109.3(17)
Re1 N1 H11N 105.4(17)
C4 N1 H12N 109.3(17)
Re1 N1 H12N 113.7(17)
H11N N1 H12N 104(3)
C5 N2 C6 112.19(13)
C5 N2 S1 109.13(10)
C6 N2 S1 108.52(10)
C5 N2 Re1 105.93(9)
C6 N2 Re1 110.01(10)
S1 N2 Re1 111.07(7)
C7 N3 Re1 111.00(10)
C7 N3 H31N 112.1(18)
Re1 N3 H31N 108.6(19)
C7 N3 H32N 107.5(16)
Re1 N3 H32N 110.6(18)
H31N N3 H32N 107(2)
O1 C1 Re1 177.75(15)
O2 C2 Re1 178.41(16)
O3 C3 Re1 178.08(15)
N1 C4 C5 110.36(13)
N1 C4 H4A 109.6
C5 C4 H4A 109.6
N1 C4 H4B 109.6
C5 C4 H4B 109.6
H4A C4 H4B 108.1
N2 C5 C4 111.60(13)
N2 C5 H5C 109.3
C4 C5 H5C 109.3
N2 C5 H5D 109.3
C4 C5 H5D 109.3
H5C C5 H5D 108.0
N2 C6 C7 111.76(13)
N2 C6 H6A 109.3
C7 C6 H6A 109.3
N2 C6 H6B 109.3
C7 C6 H6B 109.3
H6A C6 H6B 107.9
N3 C7 C6 109.62(13)
N3 C7 H7A 109.7
C6 C7 H7A 109.7
N3 C7 H7B 109.7
C6 C7 H7B 109.7
H7A C7 H7B 108.2
S1 C8 H8A 109.5
S1 C8 H8B 109.5
H8A C8 H8B 109.5
S1 C8 H8C 109.5
H8A C8 H8C 109.5
H8B C8 H8C 109.5
F4 P1 F6 90.99(11)
F4 P1 F3 91.45(8)
F6 P1 F3 90.56(8)
F4 P1 F5 90.97(10)
F6 P1 F5 176.90(9)
F3 P1 F5 91.79(9)
F4 P1 F2 178.79(8)
F6 P1 F2 89.74(10)
F3 P1 F2 89.51(7)
F5 P1 F2 88.26(9)
F4 P1 F1 90.35(8)
F6 P1 F1 89.70(8)
F3 P1 F1 178.18(7)
F5 P1 F1 87.88(8)
F2 P1 F1 88.69(7)

loop_
_geom_bond_atom_site_label_1
_geom_bond_atom_site_label_2
_geom_bond_distance
Re1 C2 1.9109(18)
Re1 C1 1.9128(16)
Re1 C3 1.9136(19)
Re1 N3 2.2072(15)
Re1 N1 2.2377(14)
Re1 N2 2.2763(14)
S1 O5 1.4273(13)
S1 O4 1.4324(13)
S1 N2 1.7434(13)
S1 C8 1.7602(18)
O1 C1 1.150(2)
O2 C2 1.149(2)
O3 C3 1.150(2)
N1 C4 1.494(2)
N1 H11N 0.86(3)
N1 H12N 0.86(3)
N2 C5 1.510(2)
N2 C6 1.512(2)
N3 C7 1.475(2)
N3 H31N 0.85(3)
N3 H32N 0.91(3)
C4 C5 1.521(2)
C4 H4A 0.9900
C4 H4B 0.9900
C5 H5C 0.9900
C5 H5D 0.9900
C6 C7 1.514(2)
C6 H6A 0.9900
C6 H6B 0.9900
C7 H7A 0.9900
C7 H7B 0.9900
C8 H8A 0.9800
C8 H8B 0.9800
C8 H8C 0.9800
P1 F4 1.5708(14)
P1 F6 1.5842(15)
P1 F3 1.5975(13)
P1 F5 1.6012(15)
P1 F2 1.6047(13)
P1 F1 1.6197(12)

loop_
_geom_hbond_atom_site_label_D
_geom_hbond_atom_site_label_H
_geom_hbond_atom_site_label_A
_geom_hbond_distance_DH
_geom_hbond_distance_HA
_geom_hbond_distance_DA
_geom_hbond_angle_DHA
_geom_hbond_site_symmetry_A
N3 H31N F2 0.85(3) 2.22(3) 3.061(2) 169(3) .
N3 H31N F1 0.85(3) 2.47(3) 3.044(2) 126(2) .
N3 H31N F2 0.85(3) 2.55(3) 2.987(2) 113(2) 3_656
N3 H32N F3 0.91(3) 2.35(3) 3.223(2) 160(2) 3_656
N1 H11N O4 0.86(3) 2.32(3) 3.133(2) 156(2) 4_566
N1 H12N F5 0.86(3) 2.46(3) 3.222(2) 148(2) .
N1 H12N F1 0.86(3) 2.48(3) 3.252(2) 150(2) .
N1 H12N F3 0.86(3) 2.63(3) 3.1917(19) 124(2) 2_656

loop_
_geom_torsion_atom_site_label_1
_geom_torsion_atom_site_label_2
_geom_torsion_atom_site_label_3
_geom_torsion_atom_site_label_4
_geom_torsion
C2 Re1 N1 C4 -178.90(12)
C3 Re1 N1 C4 -91.06(12)
N3 Re1 N1 C4 84.80(12)
N2 Re1 N1 C4 6.53(11)
O5 S1 N2 C5 -52.59(12)
O4 S1 N2 C5 179.21(11)
C8 S1 N2 C5 64.07(12)
O5 S1 N2 C6 -175.12(11)
O4 S1 N2 C6 56.68(12)
C8 S1 N2 C6 -58.46(12)
O5 S1 N2 Re1 63.83(9)
O4 S1 N2 Re1 -64.37(9)
C8 S1 N2 Re1 -179.51(7)
C1 Re1 N2 C5 150.65(10)
C3 Re1 N2 C5 61.48(10)
N3 Re1 N2 C5 -118.29(10)
N1 Re1 N2 C5 -29.08(10)
C1 Re1 N2 C6 -87.88(11)
C3 Re1 N2 C6 -177.06(10)
N3 Re1 N2 C6 3.17(10)
N1 Re1 N2 C6 92.38(10)
C1 Re1 N2 S1 32.28(8)
C3 Re1 N2 S1 -56.89(8)
N3 Re1 N2 S1 123.34(8)
N1 Re1 N2 S1 -147.46(8)
C2 Re1 N3 C7 -150.22(11)
C1 Re1 N3 C7 122.19(11)
N1 Re1 N3 C7 -54.86(10)
N2 Re1 N3 C7 22.65(10)
Re1 N1 C4 C5 17.77(17)
C6 N2 C5 C4 -70.82(17)
S1 N2 C5 C4 168.88(11)
Re1 N2 C5 C4 49.23(15)
N1 C4 C5 N2 -45.36(18)
C5 N2 C6 C7 89.53(16)
S1 N2 C6 C7 -149.81(12)
Re1 N2 C6 C7 -28.11(16)
Re1 N3 C7 C6 -45.01(15)
N2 C6 C7 N3 48.67(18)
